data_7052859
loop_
_publ_author_name
'Adhikary, Sirsendu Das'
'Bose, Dipayan'
'Mitra, Partha'
'Saha, Krishna Das'
'Bertolasi, Valerio'
'Dinda, Joydev'

_publ_section_title
;
 Au(i)- and Pt(ii)-N-heterocyclic carbene complexes with picoline
 functionalized benzimidazolin-2-ylidene ligands; synthesis, structures,
 electrochemistry and cytotoxicity studies
;
_journal_issue 3
_journal_name_full 'New Journal of Chemistry'
_journal_page_first 759
_journal_paper_doi 10.1039/c2nj20928d
_journal_volume 36
_journal_year 2012
_chemical_formula_sum 'C14 H13 Au Cl N3'
_chemical_formula_weight 455.69
_chemical_name_systematic
;
?
;
_space_group_IT_number 2
_symmetry_cell_setting triclinic
_symmetry_space_group_name_Hall '-P 1'
_symmetry_space_group_name_H-M 'P -1'
_atom_sites_solution_hydrogens geom
_atom_sites_solution_primary direct
_atom_sites_solution_secondary difmap
_audit_creation_method SHELXL-97
_cell_angle_alpha 79.845(4)
_cell_angle_beta 84.056(4)
_cell_angle_gamma 72.958(3)
_cell_formula_units_Z 2
_cell_length_a 7.5072(14)
_cell_length_b 9.1676(17)
_cell_length_c 10.705(2)
_cell_measurement_reflns_used 470
_cell_measurement_temperature 150(2)
_cell_measurement_theta_max 25.0
_cell_measurement_theta_min 1.5
_cell_volume 692.3(2)
_computing_cell_refinement 'BRUKER SMART APEX II'
_computing_data_collection 'BRUKER SMART APEX II'
_computing_data_reduction 'SHELXS-97 (Sheldrick, 1990)'
_computing_molecular_graphics 'BRUKER SHELXTL'
_computing_publication_material 'MERCURY 1.4'
_computing_structure_refinement 'SHELXL-97 (Sheldrick, 1997)'
_computing_structure_solution 'SHELXL-97 (Sheldrick, 1997)'
_diffrn_ambient_temperature 150(2)
_diffrn_measured_fraction_theta_full 0.997
_diffrn_measured_fraction_theta_max 0.997
_diffrn_measurement_device_type 'BRUKER SMART APEX II CCD AREA DETECTOR'
_diffrn_measurement_method 'OMEGA SCAN'
_diffrn_radiation_monochromator graphite
_diffrn_radiation_source 'fine-focus sealed tube'
_diffrn_radiation_type MoK\a
_diffrn_radiation_wavelength 0.71073
_diffrn_reflns_av_R_equivalents 0.0551
_diffrn_reflns_av_sigmaI/netI 0.0631
_diffrn_reflns_limit_h_max 8
_diffrn_reflns_limit_h_min -8
_diffrn_reflns_limit_k_max 10
_diffrn_reflns_limit_k_min -10
_diffrn_reflns_limit_l_max 12
_diffrn_reflns_limit_l_min -12
_diffrn_reflns_number 6197
_diffrn_reflns_theta_full 25.00
_diffrn_reflns_theta_max 25.00
_diffrn_reflns_theta_min 1.94
_exptl_absorpt_coefficient_mu 10.806
_exptl_absorpt_correction_T_max 0.469
_exptl_absorpt_correction_T_min 0.177
_exptl_absorpt_correction_type multi-scan
_exptl_absorpt_process_details SADABS
_exptl_crystal_density_diffrn 2.186
_exptl_crystal_density_method 'not measured'
_exptl_crystal_F_000 428
_exptl_crystal_size_max 0.27
_exptl_crystal_size_mid 0.14
_exptl_crystal_size_min 0.07
_refine_diff_density_max 2.437
_refine_diff_density_min -2.101
_refine_diff_density_rms 0.254
_refine_ls_extinction_method none
_refine_ls_goodness_of_fit_ref 1.139
_refine_ls_hydrogen_treatment constr
_refine_ls_matrix_type full
_refine_ls_number_parameters 173
_refine_ls_number_reflns 2410
_refine_ls_number_restraints 0
_refine_ls_restrained_S_all 1.139
_refine_ls_R_factor_all 0.0371
_refine_ls_R_factor_gt 0.0356
_refine_ls_shift/su_max 0.000
_refine_ls_shift/su_mean 0.000
_refine_ls_structure_factor_coef Fsqd
_refine_ls_weighting_details 'calc w=1/[\s^2^(Fo^2^)+(0.0408P)^2^+2.6799P] where P=(Fo^2^+2Fc^2^)/3'
_refine_ls_weighting_scheme calc
_refine_ls_wR_factor_gt 0.0966
_refine_ls_wR_factor_ref 0.0976
_reflns_number_gt 2322
_reflns_number_total 2410
_reflns_threshold_expression >2sigma(I)
_cod_data_source_file c2nj20928d.txt
_cod_data_source_block test200
_cod_depositor_comments
;
The following automatic conversions were performed:

'_symmetry_cell_setting' value 'Triclinic' changed to 'triclinic'
according to /home/saulius/struct/CIF-dictionaries/cif_core.dic
dictionary named 'cif_core.dic' version 2.4.1 from 2010-06-29.

Automatic conversion script
Id: cif_fix_values 1715 2011-07-08 13:25:40Z adriana 
;
_cod_original_sg_symbol_H-M P-1
_cod_database_code 7052859

loop_
_symmetry_equiv_pos_as_xyz
'x, y, z'
'-x, -y, -z'

loop_
_atom_site_label
_atom_site_type_symbol
_atom_site_fract_x
_atom_site_fract_y
_atom_site_fract_z
_atom_site_U_iso_or_equiv
_atom_site_adp_type
_atom_site_occupancy
_atom_site_symmetry_multiplicity
_atom_site_calc_flag
_atom_site_refinement_flags
Au1 Au 0.26085(4) -0.02274(3) 0.47010(2) 0.01603(14) Uani 1 1 d .
Cl1 Cl 0.3339(3) -0.2173(2) 0.34942(19) 0.0203(4) Uani 1 1 d .
C7 C 0.2058(11) 0.1552(10) 0.5660(7) 0.0174(16) Uani 1 1 d .
C5 C 0.2501(11) -0.0696(9) 0.8529(7) 0.0167(15) Uani 1 1 d .
N1 N 0.2055(9) -0.1824(8) 0.9368(7) 0.0222(15) Uani 1 1 d .
C3 C 0.5679(12) -0.1528(10) 0.9114(9) 0.0277(19) Uani 1 1 d .
H3 H 0.6879 -0.1416 0.9037 0.033 Uiso 1 1 calc R
C1 C 0.3400(12) -0.2796(10) 1.0064(8) 0.028(2) Uani 1 1 d .
H1 H 0.3105 -0.3582 1.0647 0.034 Uiso 1 1 calc R
C2 C 0.5243(13) -0.2702(10) 0.9969(9) 0.0284(19) Uani 1 1 d .
H2 H 0.6146 -0.3413 1.0470 0.034 Uiso 1 1 calc R
C4 C 0.4292(11) -0.0517(9) 0.8370(8) 0.0204(17) Uani 1 1 d .
H4 H 0.4556 0.0272 0.7773 0.024 Uiso 1 1 calc R
C6 C 0.0906(11) 0.0312(9) 0.7730(7) 0.0169(16) Uani 1 1 d .
H6A H 0.0528 -0.0326 0.7235 0.020 Uiso 1 1 calc R
H6B H -0.0149 0.0728 0.8293 0.020 Uiso 1 1 calc R
N2 N 0.1362(9) 0.1578(7) 0.6875(6) 0.0172(14) Uani 1 1 d .
C8 C 0.1216(11) 0.3029(9) 0.7203(8) 0.0176(16) Uani 1 1 d .
N3 N 0.2346(9) 0.2917(7) 0.5202(6) 0.0174(13) Uani 1 1 d .
C13 C 0.1841(10) 0.3866(9) 0.6122(8) 0.0175(16) Uani 1 1 d .
C12 C 0.1885(11) 0.5385(9) 0.6105(8) 0.0203(17) Uani 1 1 d .
H12 H 0.2305 0.5947 0.5385 0.024 Uiso 1 1 calc R
C10 C 0.0652(12) 0.5156(9) 0.8284(8) 0.0227(17) Uani 1 1 d .
H10 H 0.0258 0.5620 0.9009 0.027 Uiso 1 1 calc R
C9 C 0.0596(11) 0.3653(9) 0.8315(8) 0.0205(17) Uani 1 1 d .
H9 H 0.0169 0.3095 0.9036 0.025 Uiso 1 1 calc R
C11 C 0.1282(12) 0.6002(10) 0.7196(9) 0.0260(18) Uani 1 1 d .
H11 H 0.1290 0.7010 0.7217 0.031 Uiso 1 1 calc R
C14 C 0.3167(11) 0.3356(10) 0.3946(8) 0.0223(17) Uani 1 1 d .
H14A H 0.4353 0.3516 0.4032 0.033 Uiso 1 1 calc R
H14B H 0.2350 0.4292 0.3533 0.033 Uiso 1 1 calc R
H14C H 0.3336 0.2548 0.3446 0.033 Uiso 1 1 calc R

loop_
_atom_site_aniso_label
_atom_site_aniso_U_11
_atom_site_aniso_U_22
_atom_site_aniso_U_33
_atom_site_aniso_U_23
_atom_site_aniso_U_13
_atom_site_aniso_U_12
Au1 0.0233(2) 0.0129(2) 0.0118(2) -0.00006(13) -0.00184(12) -0.00565(13)
Cl1 0.0275(10) 0.0176(10) 0.0162(10) -0.0025(8) 0.0015(8) -0.0078(8)
C7 0.033(4) 0.016(4) 0.009(4) -0.001(3) -0.008(3) -0.013(3)
C5 0.025(4) 0.011(4) 0.015(4) -0.004(3) 0.001(3) -0.006(3)
N1 0.030(4) 0.016(3) 0.019(4) 0.004(3) 0.000(3) -0.008(3)
C3 0.028(4) 0.027(5) 0.026(5) -0.003(4) -0.001(4) -0.005(4)
C1 0.036(5) 0.023(5) 0.021(5) 0.009(4) -0.002(4) -0.007(4)
C2 0.037(5) 0.023(4) 0.022(5) 0.005(4) -0.010(4) -0.006(4)
C4 0.029(4) 0.019(4) 0.015(4) 0.002(3) -0.004(3) -0.011(3)
C6 0.027(4) 0.016(4) 0.011(4) 0.000(3) -0.003(3) -0.012(3)
N2 0.020(3) 0.016(3) 0.013(3) 0.000(3) -0.002(3) -0.002(3)
C8 0.022(4) 0.016(4) 0.015(4) 0.002(3) -0.005(3) -0.007(3)
N3 0.022(3) 0.015(3) 0.016(3) -0.001(3) -0.002(3) -0.008(3)
C13 0.021(4) 0.014(4) 0.018(4) 0.002(3) -0.002(3) -0.007(3)
C12 0.032(4) 0.012(4) 0.017(4) 0.007(3) -0.004(3) -0.010(3)
C10 0.034(5) 0.019(4) 0.014(4) -0.003(3) -0.004(3) -0.006(4)
C9 0.024(4) 0.021(4) 0.014(4) 0.002(3) -0.006(3) -0.004(3)
C11 0.036(5) 0.014(4) 0.029(5) -0.001(4) -0.003(4) -0.008(4)
C14 0.031(4) 0.017(4) 0.016(4) 0.006(3) 0.002(3) -0.008(3)

loop_
_atom_type_symbol
_atom_type_description
_atom_type_scat_dispersion_real
_atom_type_scat_dispersion_imag
_atom_type_scat_source
C C 0.0033 0.0016 'International Tables Vol C Tables 4.2.6.8 and 6.1.1.4'
H H 0.0000 0.0000 'International Tables Vol C Tables 4.2.6.8 and 6.1.1.4'
N N 0.0061 0.0033 'International Tables Vol C Tables 4.2.6.8 and 6.1.1.4'
Cl Cl 0.1484 0.1585 'International Tables Vol C Tables 4.2.6.8 and 6.1.1.4'
Au Au -2.0133 8.8022 'International Tables Vol C Tables 4.2.6.8 and 6.1.1.4'

loop_
_geom_angle_atom_site_label_1
_geom_angle_atom_site_label_2
_geom_angle_atom_site_label_3
_geom_angle
C7 Au1 Cl1 176.1(2)
N3 C7 N2 108.5(7)
N3 C7 Au1 125.1(6)
N2 C7 Au1 126.4(6)
N1 C5 C4 122.7(7)
N1 C5 C6 114.0(7)
C4 C5 C6 123.2(7)
C1 N1 C5 117.5(7)
C2 C3 C4 118.7(8)
C2 C3 H3 120.6
C4 C3 H3 120.6
N1 C1 C2 123.7(8)
N1 C1 H1 118.2
C2 C1 H1 118.2
C3 C2 C1 118.2(8)
C3 C2 H2 120.9
C1 C2 H2 120.9
C3 C4 C5 119.1(8)
C3 C4 H4 120.4
C5 C4 H4 120.4
N2 C6 C5 113.9(6)
N2 C6 H6A 108.8
C5 C6 H6A 108.8
N2 C6 H6B 108.8
C5 C6 H6B 108.8
H6A C6 H6B 107.7
C7 N2 C8 108.9(6)
C7 N2 C6 126.3(7)
C8 N2 C6 124.8(6)
C9 C8 C13 122.1(8)
C9 C8 N2 132.3(7)
C13 C8 N2 105.6(7)
C7 N3 C13 109.8(7)
C7 N3 C14 126.4(7)
C13 N3 C14 123.7(6)
N3 C13 C8 107.2(7)
N3 C13 C12 131.5(7)
C8 C13 C12 121.3(7)
C11 C12 C13 116.9(7)
C11 C12 H12 121.6
C13 C12 H12 121.6
C9 C10 C11 122.1(8)
C9 C10 H10 118.9
C11 C10 H10 118.9
C10 C9 C8 115.9(8)
C10 C9 H9 122.0
C8 C9 H9 122.0
C12 C11 C10 121.7(8)
C12 C11 H11 119.1
C10 C11 H11 119.1
N3 C14 H14A 109.5
N3 C14 H14B 109.5
H14A C14 H14B 109.5
N3 C14 H14C 109.5
H14A C14 H14C 109.5
H14B C14 H14C 109.5

loop_
_geom_bond_atom_site_label_1
_geom_bond_atom_site_label_2
_geom_bond_distance
Au1 C7 1.999(8)
Au1 Cl1 2.290(2)
C7 N3 1.332(11)
C7 N2 1.352(10)
C5 N1 1.342(10)
C5 C4 1.392(11)
C5 C6 1.518(11)
N1 C1 1.328(11)
C3 C2 1.379(13)
C3 C4 1.387(12)
C3 H3 0.9300
C1 C2 1.403(13)
C1 H1 0.9300
C2 H2 0.9300
C4 H4 0.9300
C6 N2 1.448(10)
C6 H6A 0.9700
C6 H6B 0.9700
N2 C8 1.406(11)
C8 C9 1.389(12)
C8 C13 1.391(11)
N3 C13 1.379(11)
N3 C14 1.461(10)
C13 C12 1.399(11)
C12 C11 1.364(12)
C12 H12 0.9300
C10 C9 1.386(12)
C10 C11 1.402(12)
C10 H10 0.9300
C9 H9 0.9300
C11 H11 0.9300
C14 H14A 0.9600
C14 H14B 0.9600
C14 H14C 0.9600
